data_2206145
loop_
_publ_author_name
'Tercan, Bar\?i\,s'
'H\"okelek, Tuncer'
'B\"uy\"ukg\"ung\"or, Orhan'
'Asmafiliz, Nuran'
'\.Ilter, Elif Ece'
'K\?il\?i\,c, Zeynel'

_publ_section_title
7,11-(Butane-1,4-diyldioxydi-<i>o</i>-phenylenedimethylene)-6,6-dichloro-4,4-bis(pyrrolidin-1-yl)-2\l^5^,4\l^5^,6\l^5^-triphosphaza-1,3,5,7,11-pentaazaspiro[5.5]undeca-1,3,5-triene
_journal_issue 7
_journal_name_full 'Acta Crystallographica Section E'
_journal_page_first o2145
_journal_page_last o2147
_journal_paper_doi 10.1107/S1600536805018362
_journal_volume 61
_journal_year 2005
_chemical_formula_iupac 'C29 H42 Cl2 N7 O2 P3'
_chemical_formula_moiety 'C29 H42 Cl2 N7 O2 P3'
_chemical_formula_sum 'C29 H42 Cl2 N7 O2 P3'
_chemical_formula_weight 684.51
_chemical_name_systematic
;
7,11-[Butane-1,4-diyldioxydi-o-phenylenedimethylene]-6,6-dichloro-
4,4-bis(pyrrolidin-1-yl)-2\l^5^,4\l^5^,6\l^5^-triphosphaza-1,3,5,7,11-
pentaazaspiro[5.5]undeca-1,3,5-triene
;
_space_group_IT_number 14
_symmetry_cell_setting monoclinic
_symmetry_space_group_name_Hall '-P 2ybc'
_symmetry_space_group_name_H-M 'P 1 21/c 1'
_atom_sites_solution_hydrogens geom
_atom_sites_solution_primary direct
_atom_sites_solution_secondary difmap
_audit_creation_method SHELXL-97
_cell_angle_alpha 90.00
_cell_angle_beta 103.023(4)
_cell_angle_gamma 90.00
_cell_formula_units_Z 4
_cell_length_a 9.2618(4)
_cell_length_b 23.6323(8)
_cell_length_c 15.1606(7)
_cell_measurement_reflns_used 44825
_cell_measurement_temperature 100
_cell_measurement_theta_max 26.14
_cell_measurement_theta_min 1.38
_cell_volume 3233.0(2)
_computing_cell_refinement X-AREA
_computing_data_collection 'X-AREA (Stoe & Cie, 2002)'
_computing_data_reduction 'X-RED (Stoe & Cie, 2002)'
_computing_molecular_graphics 'ORTEP-3 for Windows (Farrugia, 1997)'
_computing_publication_material 'WinGX (Farrugia, 1999)'
_computing_structure_refinement 'SHELXL97 (Sheldrick, 1997)'
_computing_structure_solution 'SHELXS97 (Sheldrick, 1997)'
_diffrn_ambient_temperature 100
_diffrn_detector_area_resol_mean 6.67
_diffrn_measured_fraction_theta_full 0.993
_diffrn_measured_fraction_theta_max 0.993
_diffrn_measurement_device_type 'STOE IPDS-II'
_diffrn_measurement_method '\f scans'
_diffrn_radiation_monochromator graphite
_diffrn_radiation_source 'fine-focus sealed tube'
_diffrn_radiation_type MoK\a
_diffrn_radiation_wavelength 0.71073
_diffrn_reflns_av_R_equivalents 0.0692
_diffrn_reflns_av_sigmaI/netI 0.0336
_diffrn_reflns_limit_h_max 11
_diffrn_reflns_limit_h_min -11
_diffrn_reflns_limit_k_max 29
_diffrn_reflns_limit_k_min -29
_diffrn_reflns_limit_l_max 18
_diffrn_reflns_limit_l_min -18
_diffrn_reflns_number 45677
_diffrn_reflns_theta_full 26.04
_diffrn_reflns_theta_max 26.04
_diffrn_reflns_theta_min 1.63
_diffrn_standards_number 0
_exptl_absorpt_coefficient_mu 0.389
_exptl_absorpt_correction_T_max 0.8855
_exptl_absorpt_correction_T_min 0.8412
_exptl_absorpt_correction_type integration
_exptl_absorpt_process_details '(X-RED; Stoe & Cie, 2002)'
_exptl_crystal_colour colorless
_exptl_crystal_density_diffrn 1.406
_exptl_crystal_density_method 'not measured'
_exptl_crystal_description prism
_exptl_crystal_F_000 1440
_exptl_crystal_size_max 0.46
_exptl_crystal_size_mid 0.39
_exptl_crystal_size_min 0.32
_refine_diff_density_max 0.457
_refine_diff_density_min -0.448
_refine_ls_extinction_method none
_refine_ls_goodness_of_fit_ref 1.039
_refine_ls_hydrogen_treatment refall
_refine_ls_matrix_type full
_refine_ls_number_parameters 556
_refine_ls_number_reflns 6351
_refine_ls_number_restraints 0
_refine_ls_restrained_S_all 1.039
_refine_ls_R_factor_all 0.0425
_refine_ls_R_factor_gt 0.0335
_refine_ls_shift/su_max 0.001
_refine_ls_shift/su_mean 0.000
_refine_ls_structure_factor_coef Fsqd
_refine_ls_weighting_details 'calc w = 1/[\s^2^(Fo^2^)+(0.053P)^2^+0.4055P] where P = (Fo^2^+2Fc^2^)/3'
_refine_ls_weighting_scheme calc
_refine_ls_wR_factor_gt 0.0851
_refine_ls_wR_factor_ref 0.0890
_reflns_number_gt 5232
_reflns_number_total 6351
_reflns_threshold_expression I>2\s(I)
_cod_data_source_file cf6432.cif
_cod_data_source_block I
_cod_original_sg_symbol_H-M 'P 21/c'
_cod_database_code 2206145
_cod_database_fobs_code 2206145

loop_
_symmetry_equiv_pos_as_xyz
'x, y, z'
'-x, y+1/2, -z+1/2'
'-x, -y, -z'
'x, -y-1/2, z-1/2'

loop_
_atom_site_label
_atom_site_fract_x
_atom_site_fract_y
_atom_site_fract_z
_atom_site_U_iso_or_equiv
_atom_site_adp_type
_atom_site_calc_flag
_atom_site_occupancy
_atom_site_type_symbol
Cl1 0.37467(5) 0.645782(18) 0.52582(3) 0.02681(12) Uani d 1 Cl
Cl2 0.07177(5) 0.61271(2) 0.56071(3) 0.03010(12) Uani d 1 Cl
P1 0.42404(5) 0.586357(18) 0.79101(3) 0.01870(11) Uani d 1 P
P2 0.41399(5) 0.493903(18) 0.67551(3) 0.01981(12) Uani d 1 P
P3 0.29039(5) 0.596728(18) 0.61166(3) 0.02017(11) Uani d 1 P
O1 0.42756(14) 0.75887(5) 0.73781(9) 0.0257(3) Uani d 1 O
O2 0.12654(15) 0.69352(5) 0.88392(9) 0.0259(3) Uani d 1 O
N1 0.42804(17) 0.51993(6) 0.77420(10) 0.0209(3) Uani d 1 N
N2 0.32253(17) 0.53339(6) 0.59454(10) 0.0234(3) Uani d 1 N
N3 0.33344(17) 0.62375(6) 0.70881(10) 0.0205(3) Uani d 1 N
N4 0.35390(16) 0.59890(6) 0.88140(9) 0.0193(3) Uani d 1 N
N5 0.59657(16) 0.61098(6) 0.82175(10) 0.0204(3) Uani d 1 N
N6 0.33874(17) 0.43170(6) 0.67628(10) 0.0222(3) Uani d 1 N
N7 0.57141(17) 0.48011(6) 0.64714(10) 0.0222(3) Uani d 1 N
C1 0.4455(2) 0.57426(8) 0.96575(12) 0.0234(4) Uani d 1 C
C2 0.6070(2) 0.59233(8) 0.98422(12) 0.0237(4) Uani d 1 C
C3 0.6781(2) 0.58146(8) 0.90425(12) 0.0226(4) Uani d 1 C
C4 0.6126(2) 0.67378(7) 0.82686(12) 0.0223(4) Uani d 1 C
C5 0.6321(2) 0.69965(7) 0.73927(12) 0.0218(4) Uani d 1 C
C6 0.7469(2) 0.68260(8) 0.70016(13) 0.0256(4) Uani d 1 C
C7 0.7662(2) 0.70569(8) 0.61923(13) 0.0287(4) Uani d 1 C
C8 0.6695(2) 0.74727(8) 0.57708(13) 0.0278(4) Uani d 1 C
C9 0.5553(2) 0.76603(8) 0.61528(13) 0.0259(4) Uani d 1 C
C10 0.5366(2) 0.74192(7) 0.69579(12) 0.0227(4) Uani d 1 C
C11 0.2863(2) 0.77580(8) 0.68253(13) 0.0259(4) Uani d 1 C
C12 0.1696(2) 0.75560(8) 0.73064(13) 0.0243(4) Uani d 1 C
C13 0.1882(2) 0.78021(8) 0.82505(13) 0.0253(4) Uani d 1 C
C14 0.0904(2) 0.75251(7) 0.87993(14) 0.0257(4) Uani d 1 C
C15 0.0837(2) 0.65985(7) 0.94613(12) 0.0218(4) Uani d 1 C
C16 0.0062(2) 0.67792(8) 1.00931(13) 0.0248(4) Uani d 1 C
C17 -0.0255(2) 0.63965(8) 1.07226(13) 0.0265(4) Uani d 1 C
C18 0.0188(2) 0.58417(8) 1.07199(13) 0.0271(4) Uani d 1 C
C19 0.0925(2) 0.56584(8) 1.00673(12) 0.0240(4) Uani d 1 C
C20 0.12478(19) 0.60267(7) 0.94252(12) 0.0210(4) Uani d 1 C
C21 0.1966(2) 0.58209(7) 0.86881(13) 0.0213(4) Uani d 1 C
C22 0.2736(3) 0.40866(10) 0.74751(16) 0.0401(6) Uani d 1 C
C23 0.1888(3) 0.35640(8) 0.70523(15) 0.0331(5) Uani d 1 C
C24 0.2683(2) 0.33893(8) 0.63197(13) 0.0267(4) Uani d 1 C
C25 0.3081(2) 0.39548(8) 0.59510(13) 0.0245(4) Uani d 1 C
C26 0.6720(2) 0.43753(9) 0.69988(14) 0.0299(4) Uani d 1 C
C27 0.8187(2) 0.44869(9) 0.67579(16) 0.0360(5) Uani d 1 C
C28 0.8184(3) 0.51286(10) 0.6665(2) 0.0455(6) Uani d 1 C
C29 0.6590(2) 0.52649(8) 0.61846(15) 0.0285(4) Uani d 1 C
H11 0.439(2) 0.5327(9) 0.9621(14) 0.029(5) Uiso d 1 H
H12 0.401(2) 0.5865(8) 1.0156(14) 0.025(5) Uiso d 1 H
H21 0.614(2) 0.6328(9) 0.9979(14) 0.027(5) Uiso d 1 H
H22 0.660(2) 0.5711(9) 1.0373(15) 0.030(5) Uiso d 1 H
H31 0.781(2) 0.5937(8) 0.9160(13) 0.021(5) Uiso d 1 H
H32 0.680(2) 0.5402(9) 0.8922(13) 0.024(5) Uiso d 1 H
H41 0.526(2) 0.6932(8) 0.8452(13) 0.021(5) Uiso d 1 H
H42 0.705(2) 0.6819(9) 0.8748(14) 0.029(5) Uiso d 1 H
H61 0.809(2) 0.6538(9) 0.7270(14) 0.026(5) Uiso d 1 H
H71 0.848(3) 0.6920(9) 0.5927(15) 0.035(6) Uiso d 1 H
H81 0.683(2) 0.7643(9) 0.5214(15) 0.033(6) Uiso d 1 H
H91 0.488(2) 0.7956(10) 0.5862(15) 0.034(6) Uiso d 1 H
H111 0.276(2) 0.7582(8) 0.6194(14) 0.027(5) Uiso d 1 H
H112 0.284(2) 0.8167(9) 0.6764(14) 0.031(5) Uiso d 1 H
H121 0.174(2) 0.7152(9) 0.7326(14) 0.029(5) Uiso d 1 H
H122 0.075(3) 0.7657(9) 0.6935(15) 0.032(6) Uiso d 1 H
H131 0.294(3) 0.7745(9) 0.8578(15) 0.032(6) Uiso d 1 H
H132 0.167(2) 0.8215(9) 0.8216(14) 0.030(5) Uiso d 1 H
H141 0.109(2) 0.7679(9) 0.9427(15) 0.029(5) Uiso d 1 H
H142 -0.015(2) 0.7553(8) 0.8506(14) 0.025(5) Uiso d 1 H
H161 -0.027(2) 0.7170(9) 1.0069(14) 0.029(5) Uiso d 1 H
H171 -0.081(2) 0.6526(9) 1.1159(15) 0.030(5) Uiso d 1 H
H181 -0.002(2) 0.5571(9) 1.1156(15) 0.035(6) Uiso d 1 H
H191 0.121(2) 0.5266(9) 1.0028(13) 0.027(5) Uiso d 1 H
H211 0.140(2) 0.5966(8) 0.8101(13) 0.021(5) Uiso d 1 H
H212 0.188(2) 0.5415(9) 0.8644(13) 0.023(5) Uiso d 1 H
H221 0.362(4) 0.3995(13) 0.809(2) 0.082(10) Uiso d 1 H
H222 0.210(3) 0.4361(13) 0.766(2) 0.067(9) Uiso d 1 H
H231 0.085(3) 0.3693(9) 0.6773(16) 0.037(6) Uiso d 1 H
H232 0.189(3) 0.3262(11) 0.7523(18) 0.057(8) Uiso d 1 H
H241 0.208(2) 0.3152(9) 0.5868(14) 0.025(5) Uiso d 1 H
H242 0.360(3) 0.3192(10) 0.6588(15) 0.037(6) Uiso d 1 H
H251 0.221(2) 0.4113(9) 0.5479(14) 0.029(5) Uiso d 1 H
H252 0.394(2) 0.3927(8) 0.5673(13) 0.022(5) Uiso d 1 H
H261 0.635(3) 0.3993(10) 0.6815(16) 0.039(6) Uiso d 1 H
H262 0.681(3) 0.4417(10) 0.7655(17) 0.042(6) Uiso d 1 H
H271 0.817(3) 0.4301(12) 0.6141(19) 0.059(8) Uiso d 1 H
H272 0.906(3) 0.4346(10) 0.7247(17) 0.043(7) Uiso d 1 H
H281 0.885(3) 0.5279(12) 0.6323(18) 0.058(8) Uiso d 1 H
H282 0.838(3) 0.5281(12) 0.737(2) 0.065(8) Uiso d 1 H
H291 0.626(2) 0.5642(9) 0.6361(14) 0.026(5) Uiso d 1 H
H292 0.643(2) 0.5259(9) 0.5517(16) 0.033(6) Uiso d 1 H

loop_
_atom_site_aniso_label
_atom_site_aniso_U_11
_atom_site_aniso_U_22
_atom_site_aniso_U_33
_atom_site_aniso_U_12
_atom_site_aniso_U_13
_atom_site_aniso_U_23
Cl1 0.0353(3) 0.0222(2) 0.0230(2) -0.00116(18) 0.00685(19) 0.00230(16)
Cl2 0.0239(2) 0.0309(2) 0.0316(3) 0.00311(19) -0.0019(2) -0.00033(19)
P1 0.0219(2) 0.0146(2) 0.0187(2) 0.00106(17) 0.00255(19) -0.00056(16)
P2 0.0237(3) 0.0149(2) 0.0201(2) 0.00003(17) 0.00326(19) -0.00099(16)
P3 0.0223(2) 0.0170(2) 0.0196(2) 0.00073(17) 0.00125(19) 0.00011(17)
O1 0.0237(7) 0.0292(7) 0.0242(7) 0.0058(5) 0.0052(5) 0.0019(5)
O2 0.0348(7) 0.0178(6) 0.0280(7) 0.0052(5) 0.0133(6) 0.0043(5)
N1 0.0264(8) 0.0147(7) 0.0205(7) 0.0019(6) 0.0031(6) -0.0002(6)
N2 0.0292(8) 0.0179(7) 0.0208(8) 0.0010(6) 0.0009(7) -0.0022(6)
N3 0.0248(8) 0.0157(7) 0.0201(8) 0.0022(6) 0.0031(6) -0.0002(6)
N4 0.0204(7) 0.0180(7) 0.0184(7) 0.0010(6) 0.0021(6) 0.0012(6)
N5 0.0227(8) 0.0165(7) 0.0205(8) 0.0008(6) 0.0018(6) -0.0001(6)
N6 0.0299(9) 0.0178(7) 0.0200(7) -0.0027(6) 0.0077(7) -0.0027(6)
N7 0.0250(8) 0.0167(7) 0.0254(8) 0.0000(6) 0.0066(6) 0.0015(6)
C1 0.0261(10) 0.0225(9) 0.0201(9) 0.0023(8) 0.0019(8) 0.0038(7)
C2 0.0264(10) 0.0232(9) 0.0188(9) 0.0012(8) -0.0008(8) 0.0013(7)
C3 0.0221(10) 0.0206(9) 0.0230(9) 0.0025(7) 0.0007(8) 0.0001(7)
C4 0.0251(10) 0.0179(8) 0.0230(9) -0.0024(7) 0.0038(8) -0.0021(7)
C5 0.0238(9) 0.0181(8) 0.0224(9) -0.0042(7) 0.0031(7) -0.0030(7)
C6 0.0246(10) 0.0202(9) 0.0314(10) 0.0007(8) 0.0054(8) 0.0011(7)
C7 0.0302(11) 0.0268(10) 0.0316(10) -0.0016(8) 0.0124(9) -0.0021(8)
C8 0.0341(11) 0.0233(9) 0.0280(10) -0.0037(8) 0.0110(9) 0.0018(8)
C9 0.0289(10) 0.0205(9) 0.0284(10) -0.0017(8) 0.0062(8) 0.0017(7)
C10 0.0249(9) 0.0185(8) 0.0252(9) -0.0014(7) 0.0065(8) -0.0028(7)
C11 0.0256(10) 0.0239(9) 0.0272(10) 0.0040(8) 0.0037(8) 0.0059(8)
C12 0.0252(10) 0.0204(9) 0.0265(10) 0.0013(8) 0.0042(8) 0.0014(7)
C13 0.0295(11) 0.0174(9) 0.0302(10) 0.0015(8) 0.0091(9) -0.0004(7)
C14 0.0297(11) 0.0167(8) 0.0314(10) 0.0029(7) 0.0081(9) 0.0001(7)
C15 0.0219(9) 0.0215(8) 0.0212(9) -0.0013(7) 0.0034(7) 0.0014(7)
C16 0.0237(10) 0.0238(9) 0.0261(10) -0.0020(7) 0.0042(8) -0.0037(7)
C17 0.0257(10) 0.0328(10) 0.0219(9) -0.0069(8) 0.0071(8) -0.0055(8)
C18 0.0267(10) 0.0316(10) 0.0216(9) -0.0075(8) 0.0025(8) 0.0027(8)
C19 0.0235(10) 0.0221(9) 0.0249(9) -0.0019(7) 0.0022(8) 0.0019(7)
C20 0.0184(9) 0.0210(8) 0.0218(9) -0.0018(7) 0.0007(7) 0.0000(7)
C21 0.0224(9) 0.0183(9) 0.0223(9) -0.0017(7) 0.0032(8) -0.0013(7)
C22 0.0583(16) 0.0325(11) 0.0367(12) -0.0203(11) 0.0261(12) -0.0125(9)
C23 0.0433(13) 0.0257(10) 0.0344(11) -0.0114(9) 0.0174(10) -0.0064(8)
C24 0.0369(11) 0.0180(9) 0.0257(10) -0.0046(8) 0.0078(9) -0.0031(7)
C25 0.0319(11) 0.0195(9) 0.0219(9) -0.0039(8) 0.0055(9) -0.0036(7)
C26 0.0309(11) 0.0286(10) 0.0296(11) 0.0085(8) 0.0056(9) 0.0047(8)
C27 0.0302(11) 0.0388(12) 0.0380(12) 0.0037(9) 0.0055(10) -0.0023(10)
C28 0.0299(12) 0.0355(12) 0.0723(18) -0.0053(10) 0.0136(12) -0.0041(12)
C29 0.0307(11) 0.0216(9) 0.0343(11) -0.0049(8) 0.0102(9) 0.0001(8)

loop_
_atom_type_symbol
_atom_type_description
_atom_type_scat_dispersion_real
_atom_type_scat_dispersion_imag
_atom_type_scat_source
C C 0.0033 0.0016 'International Tables Vol C Tables 4.2.6.8 and 6.1.1.4'
H H 0.0000 0.0000 'International Tables Vol C Tables 4.2.6.8 and 6.1.1.4'
Cl Cl 0.1484 0.1585 'International Tables Vol C Tables 4.2.6.8 and 6.1.1.4'
N N 0.0061 0.0033 'International Tables Vol C Tables 4.2.6.8 and 6.1.1.4'
O O 0.0106 0.0060 'International Tables Vol C Tables 4.2.6.8 and 6.1.1.4'
P P 0.1023 0.0942 'International Tables Vol C Tables 4.2.6.8 and 6.1.1.4'

loop_
_geom_angle_atom_site_label_1
_geom_angle_atom_site_label_2
_geom_angle_atom_site_label_3
_geom_angle
_geom_angle_publ_flag
N1 P1 N3 116.51(8) yes
N1 P1 N5 109.50(8) yes
N3 P1 N5 109.05(8) yes
N1 P1 N4 109.49(8) yes
N3 P1 N4 107.94(7) yes
N5 P1 N4 103.56(7) yes
N1 P2 N2 113.99(8) yes
N1 P2 N6 106.60(8) yes
N2 P2 N6 111.95(8) yes
N1 P2 N7 115.61(8) yes
N2 P2 N7 105.02(8) yes
N6 P2 N7 103.26(8) yes
N2 P3 N3 121.89(8) yes
N2 P3 Cl1 109.07(6) ?
N3 P3 Cl1 108.44(6) ?
N2 P3 Cl2 109.04(6) ?
N3 P3 Cl2 107.52(6) ?
Cl1 P3 Cl2 98.31(3) ?
C10 O1 C11 118.57(14) ?
C15 O2 C14 119.80(14) ?
P1 N1 P2 122.01(9) yes
P3 N2 P2 120.89(9) yes
P3 N3 P1 118.86(9) yes
C21 N4 C1 111.12(14) ?
C21 N4 P1 113.58(11) ?
C1 N4 P1 112.63(12) ?
C3 N5 C4 113.50(14) ?
C3 N5 P1 110.24(12) ?
C4 N5 P1 116.10(12) ?
C22 N6 C25 111.59(15) ?
C22 N6 P2 126.35(13) ?
C25 N6 P2 121.39(12) ?
C26 N7 C29 109.96(15) ?
C26 N7 P2 118.80(12) ?
C29 N7 P2 120.37(12) ?
N4 C1 C2 113.32(15) ?
N4 C1 H11 109.1(12) ?
C2 C1 H11 109.7(12) ?
N4 C1 H12 106.7(12) ?
C2 C1 H12 110.1(12) ?
H11 C1 H12 107.8(17) ?
C1 C2 C3 112.90(15) ?
C1 C2 H22 107.4(13) ?
C3 C2 H22 109.7(12) ?
C1 C2 H21 109.3(12) ?
C3 C2 H21 108.2(12) ?
H22 C2 H21 109.2(17) ?
N5 C3 C2 111.25(15) ?
N5 C3 H31 107.8(12) ?
C2 C3 H31 112.5(11) ?
N5 C3 H32 109.5(12) ?
C2 C3 H32 109.8(11) ?
H31 C3 H32 105.8(16) ?
N5 C4 C5 112.80(14) ?
N5 C4 H42 106.6(12) ?
C5 C4 H42 107.8(12) ?
N5 C4 H41 112.9(11) ?
C5 C4 H41 108.4(11) ?
H42 C4 H41 108.0(16) ?
C6 C5 C10 118.05(17) ?
C6 C5 C4 120.86(17) ?
C10 C5 C4 121.09(16) ?
C5 C6 C7 121.71(18) ?
C5 C6 H61 119.2(13) ?
C7 C6 H61 119.0(13) ?
C8 C7 C6 119.17(18) ?
C8 C7 H71 121.2(13) ?
C6 C7 H71 119.6(13) ?
C7 C8 C9 120.55(18) ?
C7 C8 H81 120.1(13) ?
C9 C8 H81 119.3(13) ?
C8 C9 C10 119.47(18) ?
C8 C9 H91 120.6(13) ?
C10 C9 H91 119.9(13) ?
O1 C10 C9 122.56(17) ?
O1 C10 C5 116.38(16) ?
C9 C10 C5 121.03(17) ?
O1 C11 C12 106.59(15) ?
O1 C11 H111 108.1(11) ?
C12 C11 H111 113.2(11) ?
O1 C11 H112 109.0(13) ?
C12 C11 H112 111.2(12) ?
H111 C11 H112 108.5(17) ?
C11 C12 C13 113.12(16) ?
C11 C12 H122 107.1(13) ?
C13 C12 H122 110.7(13) ?
C11 C12 H121 107.7(12) ?
C13 C12 H121 111.0(12) ?
H122 C12 H121 107.0(18) ?
C14 C13 C12 113.50(16) ?
C14 C13 H131 108.1(12) ?
C12 C13 H131 107.7(12) ?
C14 C13 H132 108.7(12) ?
C12 C13 H132 110.3(12) ?
H131 C13 H132 108.4(17) ?
O2 C14 C13 106.35(15) ?
O2 C14 H141 109.0(12) ?
C13 C14 H141 111.7(12) ?
O2 C14 H142 106.6(12) ?
C13 C14 H142 112.5(12) ?
H141 C14 H142 110.5(17) ?
O2 C15 C16 125.17(16) ?
O2 C15 C20 114.26(15) ?
C16 C15 C20 120.57(16) ?
C15 C16 C17 119.65(18) ?
C15 C16 H161 118.3(12) ?
C17 C16 H161 122.0(12) ?
C18 C17 C16 120.56(18) ?
C18 C17 H171 120.3(12) ?
C16 C17 H171 119.2(12) ?
C17 C18 C19 119.57(18) ?
C17 C18 H181 121.4(13) ?
C19 C18 H181 119.1(13) ?
C20 C19 C18 121.41(17) ?
C20 C19 H191 116.9(12) ?
C18 C19 H191 121.7(12) ?
C19 C20 C15 118.14(16) ?
C19 C20 C21 121.30(16) ?
C15 C20 C21 120.52(16) ?
N4 C21 C20 113.86(15) ?
N4 C21 H212 109.9(12) ?
C20 C21 H212 109.2(11) ?
N4 C21 H211 109.2(11) ?
C20 C21 H211 108.9(11) ?
H212 C21 H211 105.3(16) ?
N6 C22 C23 104.54(16) ?
N6 C22 H222 110.1(18) ?
C23 C22 H222 112.4(18) ?
N6 C22 H221 110.0(16) ?
C23 C22 H221 113.9(17) ?
H222 C22 H221 106(2) ?
C24 C23 C22 103.84(17) ?
C24 C23 H231 110.3(13) ?
C22 C23 H231 106.5(13) ?
C24 C23 H232 113.8(15) ?
C22 C23 H232 110.9(15) ?
H231 C23 H232 111(2) ?
C23 C24 C25 103.09(15) ?
C23 C24 H241 112.1(12) ?
C25 C24 H241 113.6(12) ?
C23 C24 H242 110.2(13) ?
C25 C24 H242 108.1(13) ?
H241 C24 H242 109.4(18) ?
N6 C25 C24 102.70(15) ?
N6 C25 H251 110.3(11) ?
C24 C25 H251 111.1(12) ?
N6 C25 H252 112.0(12) ?
C24 C25 H252 112.7(11) ?
H251 C25 H252 108.1(16) ?
N7 C26 C27 104.02(16) ?
N7 C26 H261 109.7(14) ?
C27 C26 H261 111.4(13) ?
N7 C26 H262 112.2(14) ?
C27 C26 H262 110.7(14) ?
H261 C26 H262 108.9(19) ?
C26 C27 C28 102.34(18) ?
C26 C27 H272 112.0(13) ?
C28 C27 H272 112.1(13) ?
C26 C27 H271 108.2(16) ?
C28 C27 H271 110.0(15) ?
H272 C27 H271 112(2) ?
C27 C28 C29 103.62(18) ?
C27 C28 H281 115.5(17) ?
C29 C28 H281 109.5(17) ?
C27 C28 H282 104.0(15) ?
C29 C28 H282 108.8(15) ?
H281 C28 H282 115(2) ?
N7 C29 C28 103.77(16) ?
N7 C29 H291 110.9(12) ?
C28 C29 H291 112.7(12) ?
N7 C29 H292 108.8(13) ?
C28 C29 H292 113.2(13) ?
H291 C29 H292 107.5(17) ?

loop_
_geom_bond_atom_site_label_1
_geom_bond_atom_site_label_2
_geom_bond_distance
_geom_bond_publ_flag
P1 N1 1.5922(14) yes
P1 N3 1.6020(15) yes
P1 N5 1.6654(15) yes
P1 N4 1.6701(15) yes
P2 N1 1.5957(15) yes
P2 N2 1.6206(15) yes
P2 N6 1.6280(15) yes
P2 N7 1.6430(16) yes
P3 N2 1.5594(15) yes
P3 N3 1.5720(15) yes
P3 Cl1 2.0259(6) ?
P3 Cl2 2.0334(7) ?
O1 C10 1.370(2) ?
O1 C11 1.442(2) ?
O2 C15 1.360(2) ?
O2 C14 1.432(2) ?
N4 C21 1.480(2) ?
N4 C1 1.485(2) ?
N5 C3 1.482(2) ?
N5 C4 1.492(2) ?
N6 C22 1.456(2) ?
N6 C25 1.473(2) ?
N7 C26 1.478(2) ?
N7 C29 1.486(2) ?
C1 H11 0.99(2) ?
C1 H12 0.98(2) ?
C2 C1 1.520(3) ?
C2 C3 1.526(3) ?
C2 H22 0.98(2) ?
C2 H21 0.98(2) ?
C3 H31 0.97(2) ?
C3 H32 0.99(2) ?
C4 H42 1.01(2) ?
C4 H41 1.01(2) ?
C5 C6 1.389(3) ?
C5 C10 1.397(3) ?
C5 C4 1.509(2) ?
C6 C7 1.390(3) ?
C6 H61 0.93(2) ?
C7 H71 0.99(2) ?
C8 C7 1.385(3) ?
C8 C9 1.388(3) ?
C8 H81 0.97(2) ?
C9 C10 1.393(3) ?
C9 H91 0.97(2) ?
C11 C12 1.511(3) ?
C11 H111 1.03(2) ?
C11 H112 0.97(2) ?
C12 H122 0.96(2) ?
C12 H121 0.95(2) ?
C13 C12 1.518(3) ?
C13 H131 1.01(2) ?
C13 H132 0.99(2) ?
C13 C14 1.510(3) ?
C14 H141 1.00(2) ?
C14 H142 0.98(2) ?
C16 C15 1.387(3) ?
C16 C17 1.393(3) ?
C16 H161 0.97(2) ?
C17 C18 1.374(3) ?
C17 H171 0.98(2) ?
C18 C19 1.392(3) ?
C18 H181 0.97(2) ?
C19 H191 0.97(2) ?
C20 C19 1.388(2) ?
C20 C15 1.408(2) ?
C20 C21 1.504(2) ?
C21 H212 0.96(2) ?
C21 H211 0.99(2) ?
C22 H222 0.95(3) ?
C22 H221 1.11(3) ?
C23 C24 1.521(3) ?
C23 C22 1.525(3) ?
C23 H231 1.00(2) ?
C23 H232 1.01(3) ?
C24 H241 0.96(2) ?
C24 H242 0.98(2) ?
C25 C24 1.526(2) ?
C25 H251 1.02(2) ?
C25 H252 0.98(2) ?
C26 C27 1.508(3) ?
C26 H261 0.98(2) ?
C26 H262 0.98(2) ?
C27 H272 1.02(3) ?
C27 H271 1.03(3) ?
C28 C27 1.523(3) ?
C28 H281 0.96(3) ?
C28 H282 1.10(3) ?
C29 C28 1.526(3) ?
C29 H291 1.00(2) ?
C29 H292 0.99(2) ?

loop_
_geom_torsion_atom_site_label_1
_geom_torsion_atom_site_label_2
_geom_torsion_atom_site_label_3
_geom_torsion_atom_site_label_4
_geom_torsion
_geom_torsion_publ_flag
N3 P1 N1 P2 27.80(14) yes
N5 P1 N1 P2 -96.50(11) ?
N4 P1 N1 P2 150.60(10) ?
N1 P1 N3 P3 -15.39(14) yes
N5 P1 N3 P3 109.14(10) ?
N4 P1 N3 P3 -138.99(10) ?
N1 P1 N4 C21 -65.31(13) ?
N3 P1 N4 C21 62.45(13) ?
N5 P1 N4 C21 177.97(11) yes
N1 P1 N4 C1 62.14(14) ?
N3 P1 N4 C1 -170.11(12) ?
N5 P1 N4 C1 -54.58(13) ?
N1 P1 N5 C3 -57.87(13) ?
N3 P1 N5 C3 173.59(11) ?
N4 P1 N5 C3 58.85(12) ?
N1 P1 N5 C4 171.30(12) ?
N3 P1 N5 C4 42.75(14) ?
N4 P1 N5 C4 -71.99(13) yes
N2 P2 N1 P1 -27.19(14) yes
N6 P2 N1 P1 -151.22(10) ?
N7 P2 N1 P1 94.67(12) ?
N1 P2 N2 P3 15.20(14) yes
N6 P2 N2 P3 136.31(10) ?
N7 P2 N2 P3 -112.33(11) ?
N1 P2 N6 C22 9.7(2) ?
N2 P2 N6 C22 -115.55(19) ?
N7 P2 N6 C22 132.00(19) ?
N1 P2 N6 C25 179.55(14) ?
N2 P2 N6 C25 54.26(17) ?
N7 P2 N6 C25 -58.20(16) ?
N1 P2 N7 C26 62.78(16) ?
N2 P2 N7 C26 -170.67(14) ?
N6 P2 N7 C26 -53.23(15) ?
N1 P2 N7 C29 -77.91(16) ?
N2 P2 N7 C29 48.64(16) ?
N6 P2 N7 C29 166.08(14) ?
N3 P3 N2 P2 -4.93(16) yes
Cl1 P3 N2 P2 122.60(9) ?
Cl2 P3 N2 P2 -131.08(9) ?
N2 P3 N3 P1 4.81(15) yes
Cl1 P3 N3 P1 -123.00(9) ?
Cl2 P3 N3 P1 131.63(8) ?
C11 O1 C10 C9 35.2(2) ?
C11 O1 C10 C5 -146.35(16) yes
C10 O1 C11 C12 143.66(15) yes
C15 O2 C14 C13 164.11(16) yes
C14 O2 C15 C16 -0.6(3) ?
C14 O2 C15 C20 179.43(16) yes
C21 N4 C1 C2 -177.42(15) ?
P1 N4 C1 C2 53.84(18) ?
C1 N4 C21 C20 62.31(19) ?
P1 N4 C21 C20 -169.46(12) yes
C4 N5 C3 C2 69.61(19) ?
P1 N5 C3 C2 -62.59(16) ?
C3 N5 C4 C5 139.18(16) ?
P1 N5 C4 C5 -91.54(17) yes
C25 N6 C22 C23 -3.5(3) ?
P2 N6 C22 C23 167.11(15) ?
C22 N6 C25 C24 -19.5(2) ?
P2 N6 C25 C24 169.31(14) ?
C29 N7 C26 C27 -18.6(2) ?
P2 N7 C26 C27 -163.07(14) ?
C26 N7 C29 C28 -6.4(2) ?
P2 N7 C29 C28 137.38(16) ?
C3 C2 C1 N4 -53.1(2) ?
C1 C2 C3 N5 57.8(2) ?
C6 C5 C4 N5 -56.8(2) ?
C10 C5 C4 N5 124.03(18) yes
C10 C5 C6 C7 -1.2(3) ?
C4 C5 C6 C7 179.61(17) ?
C6 C5 C10 O1 -178.03(16) ?
C4 C5 C10 O1 1.1(2) yes
C6 C5 C10 C9 0.4(3) ?
C4 C5 C10 C9 179.57(17) ?
C5 C6 C7 C8 0.8(3) ?
C9 C8 C7 C6 0.4(3) ?
C7 C8 C9 C10 -1.2(3) ?
C8 C9 C10 O1 179.14(17) ?
C8 C9 C10 C5 0.8(3) ?
O1 C11 C12 C13 59.39(19) yes
C14 C13 C12 C11 -169.53(16) yes
C12 C13 C14 O2 57.7(2) yes
C17 C16 C15 O2 -177.12(17) ?
C17 C16 C15 C20 2.8(3) ?
C15 C16 C17 C18 -0.3(3) ?
C16 C17 C18 C19 -1.7(3) ?
C17 C18 C19 C20 1.1(3) ?
C19 C20 C15 O2 176.64(16) ?
C21 C20 C15 O2 -5.6(2) yes
C19 C20 C15 C16 -3.3(3) ?
C21 C20 C15 C16 174.48(17) ?
C19 C20 C21 N4 -107.06(19) ?
C15 C20 C21 N4 75.2(2) yes
C15 C20 C19 C18 1.3(3) ?
C21 C20 C19 C18 -176.45(17) ?
C24 C23 C22 N6 25.3(3) ?
C22 C23 C24 C25 -37.2(2) ?
N6 C25 C24 C23 34.4(2) ?
N7 C26 C27 C28 35.9(2) ?
C29 C28 C27 C26 -40.2(2) ?
N7 C29 C28 C27 28.7(2) ?

loop_
_cod_related_entry_id
_cod_related_entry_database
_cod_related_entry_code
1 ChemSpider 21129342
